data_7036704
loop_
_publ_author_name
'Berenguer, J. R.'
'Pichel, J. G.'
'Gim\'enez, N'
'Lalinde, E.'
'Moreno, M. T.'
'Pi\~neiro-Hermida, S'

_publ_section_title
;
 Luminescent pentafluorophenyl-cycloplatinated complexes: synthesis,
 characterization, photophysics, cytotoxicity and cellular imaging.
;
_journal_issue 43
_journal_name_full 'Dalton transactions (Cambridge, England : 2003)'
_journal_page_first 18839
_journal_page_last 18855
_journal_paper_doi 10.1039/c5dt02721g
_journal_volume 44
_journal_year 2015
_chemical_formula_sum 'C42 H22 F10 N2 Pt'
_chemical_formula_weight 939.7
_space_group_IT_number 14
_symmetry_cell_setting monoclinic
_symmetry_Int_Tables_number 14
_symmetry_space_group_name_Hall '-P 2yn'
_symmetry_space_group_name_H-M 'P 1 21/n 1'
_atom_sites_solution_hydrogens geom
_audit_conform_dict_location ftp://ftp.iucr.org/pub/cif_core.dic
_audit_conform_dict_name cif_core.dic
_audit_conform_dict_version 2.4.3
_audit_creation_date 2015-01-20T11:10:43-00:00
_audit_creation_method 'WinGX routine CIF_UPDATE'
_audit_update_record
;
2015-07-14 deposited with the CCDC.
2015-09-28 downloaded from the CCDC.
;
_cell_angle_alpha 90
_cell_angle_beta 94.703(2)
_cell_angle_gamma 90
_cell_formula_units_Z 4
_cell_length_a 8.2453(2)
_cell_length_b 26.5307(7)
_cell_length_c 16.6300(4)
_cell_measurement_reflns_used 45627
_cell_measurement_temperature 173.0(10)
_cell_measurement_theta_max 0
_cell_measurement_theta_min 0
_cell_measurement_wavelength 0.71073
_cell_volume 3625.62(16)
_computing_cell_refinement 'HKL Scalepack (Otwinowski & Minor 1997)'
_computing_data_collection 'Collect (Bruker AXS BV, 1997-2004)'
_computing_data_reduction 'HKL Denzo and Scalepack (Otwinowski & Minor 1997)'
_computing_molecular_graphics 'Ortep for Windows (Farrugia, 2012)'
_computing_publication_material 'WinGX publication routines (Farrugia, 2012)'
_computing_structure_refinement 'SHELXL-2014/7 (Sheldrick, 2014)'
_diffrn_ambient_temperature 173.0(10)
_diffrn_detector 'CCD plate'
_diffrn_detector_area_resol_mean 9
_diffrn_measured_fraction_theta_full 0.997
_diffrn_measured_fraction_theta_max 0.997
_diffrn_measurement_device '95mm CCD camera on \k-goniostat'
_diffrn_measurement_device_type KappaCCD
_diffrn_measurement_method 'CCD rotation images, thick slices'
_diffrn_orient_matrix_UB_11 -0.119464
_diffrn_orient_matrix_UB_12 0.005371
_diffrn_orient_matrix_UB_13 -0.003259
_diffrn_orient_matrix_UB_21 -0.010734
_diffrn_orient_matrix_UB_22 -0.000879
_diffrn_orient_matrix_UB_23 0.037541
_diffrn_orient_matrix_UB_31 0.020539
_diffrn_orient_matrix_UB_32 0.06009
_diffrn_orient_matrix_UB_33 0.000854
_diffrn_radiation_monochromator 'horizonally mounted graphite crystal'
_diffrn_radiation_probe x-ray
_diffrn_radiation_type MoK\a
_diffrn_radiation_wavelength 0.71073
_diffrn_reflns_av_R_equivalents 0.0978
_diffrn_reflns_av_unetI/netI 0.043
_diffrn_reflns_Laue_measured_fraction_full 0.997
_diffrn_reflns_Laue_measured_fraction_max 0.997
_diffrn_reflns_limit_h_max 9
_diffrn_reflns_limit_h_min -9
_diffrn_reflns_limit_k_max 31
_diffrn_reflns_limit_k_min -31
_diffrn_reflns_limit_l_max 19
_diffrn_reflns_limit_l_min -19
_diffrn_reflns_number 46288
_diffrn_reflns_point_group_measured_fraction_full 0.997
_diffrn_reflns_point_group_measured_fraction_max 0.997
_diffrn_reflns_theta_full 25.026
_diffrn_reflns_theta_max 25.026
_diffrn_reflns_theta_min 1.449
_diffrn_source 'Enraf Nonius FR590'
_diffrn_standards_number 0
_exptl_absorpt_coefficient_mu 3.955
_exptl_absorpt_correction_T_max 0.5031
_exptl_absorpt_correction_T_min 0.3203
_exptl_absorpt_correction_type multi-scan
_exptl_absorpt_process_details
;
        [c.f. r.h. blessing, acta cryst. (1995), a51, 33-38]
;
_exptl_crystal_colour yellow
_exptl_crystal_density_diffrn 1.722
_exptl_crystal_density_method 'not measured'
_exptl_crystal_description block
_exptl_crystal_F_000 1824
_exptl_crystal_preparation Luminescent
_exptl_crystal_size_max 0.25
_exptl_crystal_size_mid 0.1
_exptl_crystal_size_min 0.1
_platon_squeeze_details
;
Spek, A. L. (2015). Acta Cryst. C71, 9-18
;
_refine_diff_density_max 2.131
_refine_diff_density_min -2.136
_refine_diff_density_rms 0.163
_refine_ls_extinction_method none
_refine_ls_goodness_of_fit_ref 1.128
_refine_ls_hydrogen_treatment constr
_refine_ls_matrix_type full
_refine_ls_number_constraints 0
_refine_ls_number_parameters 496
_refine_ls_number_reflns 6376
_refine_ls_number_restraints 0
_refine_ls_restrained_S_all 1.128
_refine_ls_R_factor_all 0.0551
_refine_ls_R_factor_gt 0.0445
_refine_ls_shift/su_max 0.001
_refine_ls_shift/su_mean 0
_refine_ls_structure_factor_coef Fsqd
_refine_ls_weighting_details 'w=1/[\s^2^(Fo^2^)+(0.0644P)^2^+13.0576P] where P=(Fo^2^+2Fc^2^)/3'
_refine_ls_weighting_scheme calc
_refine_ls_wR_factor_gt 0.1169
_refine_ls_wR_factor_ref 0.125
_reflns_Friedel_coverage 0
_reflns_number_gt 5386
_reflns_number_total 6376
_reflns_threshold_expression 'I > 2\s(I)'
_cod_data_source_file c5dt02721g2.cif
_cod_data_source_block 1c.0.75CH2Cl2
_cod_depositor_comments 'Adding full bibliography for 7036703--7036707.cif.'
_cod_original_sg_symbol_H-M 'P 21/n'
_cod_database_code 7036704
_platon_squeeze_void_probe_radius 1.20

loop_
_symmetry_equiv_pos_as_xyz
'x, y, z'
'-x+1/2, y+1/2, -z+1/2'
'-x, -y, -z'
'x-1/2, -y-1/2, z-1/2'

loop_
_atom_site_label
_atom_site_type_symbol
_atom_site_fract_x
_atom_site_fract_y
_atom_site_fract_z
_atom_site_U_iso_or_equiv
_atom_site_adp_type
_atom_site_occupancy
_atom_site_site_symmetry_order
_atom_site_calc_flag
_atom_site_refinement_flags_posn
_atom_site_refinement_flags_adp
Pt1 Pt -0.07918(3) -0.14198(2) 0.21531(2) 0.02668(11) Uani 1 1 d . .
F1 F -0.4310(5) -0.1310(2) 0.2906(2) 0.0469(11) Uani 1 1 d . .
F2 F -0.5202(6) -0.14121(19) 0.4375(3) 0.0576(13) Uani 1 1 d . .
F3 F -0.2976(8) -0.1677(3) 0.5616(3) 0.089(2) Uani 1 1 d . .
F4 F 0.0205(7) -0.1791(3) 0.5322(3) 0.0828(19) Uani 1 1 d . .
F5 F 0.1169(5) -0.1669(2) 0.3846(3) 0.0521(12) Uani 1 1 d . .
F6 F -0.2396(5) -0.24840(17) 0.2529(3) 0.0489(11) Uani 1 1 d . .
F7 F -0.1175(7) -0.34125(17) 0.2637(3) 0.0606(14) Uani 1 1 d . .
F8 F 0.2012(8) -0.35861(15) 0.2400(3) 0.0608(15) Uani 1 1 d . .
F9 F 0.3962(5) -0.27990(19) 0.2066(3) 0.0534(12) Uani 1 1 d . .
F10 F 0.2820(5) -0.18693(15) 0.1997(3) 0.0420(10) Uani 1 1 d . .
N1 N 0.0112(7) -0.1335(2) 0.0969(4) 0.0312(13) Uani 1 1 d . .
N2 N -0.1907(6) -0.0695(2) 0.2035(3) 0.0304(12) Uani 1 1 d . .
C1 C 0.2613(8) -0.0678(3) 0.2099(4) 0.0378(16) Uani 1 1 d . .
H1 H 0.2873 -0.1013 0.2206 0.045 Uiso 1 1 calc R U
C2 C 0.3280(10) -0.0299(3) 0.2603(5) 0.048(2) Uani 1 1 d . .
H2 H 0.4033 -0.038 0.3031 0.058 Uiso 1 1 calc R U
C3 C 0.2823(11) 0.0200(3) 0.2469(6) 0.057(2) Uani 1 1 d . .
H3 H 0.3233 0.0451 0.2819 0.068 Uiso 1 1 calc R U
C4 C 0.1755(11) 0.0321(3) 0.1812(6) 0.056(2) Uani 1 1 d . .
H4 H 0.1448 0.0655 0.1721 0.067 Uiso 1 1 calc R U
C5 C 0.1146(10) -0.0049(3) 0.1292(5) 0.0453(19) Uani 1 1 d . .
H5 H 0.0457 0.0037 0.0843 0.054 Uiso 1 1 calc R U
C6 C 0.1550(8) -0.0551(3) 0.1433(4) 0.0350(16) Uani 1 1 d . .
C7 C 0.1011(8) -0.0935(2) 0.0812(4) 0.0327(15) Uani 1 1 d . .
C8 C 0.1569(9) -0.0859(3) 0.0044(5) 0.0422(18) Uani 1 1 d . .
H8 H 0.2153 -0.0569 -0.0057 0.051 Uiso 1 1 calc R U
C9 C 0.1265(9) -0.1203(3) -0.0547(5) 0.0447(19) Uani 1 1 d . .
H9 H 0.1654 -0.1152 -0.105 0.054 Uiso 1 1 calc R U
C10 C 0.0368(9) -0.1635(3) -0.0403(4) 0.0402(17) Uani 1 1 d . .
C11 C 0.0058(10) -0.2010(3) -0.0994(4) 0.047(2) Uani 1 1 d . .
H11 H 0.047 -0.1975 -0.1495 0.057 Uiso 1 1 calc R U
C12 C -0.0842(11) -0.2422(3) -0.0836(5) 0.053(2) Uani 1 1 d . .
H12 H -0.1027 -0.2671 -0.1227 0.063 Uiso 1 1 calc R U
C13 C -0.1498(10) -0.2476(3) -0.0084(5) 0.0449(19) Uani 1 1 d . .
H13 H -0.2128 -0.2756 0.0018 0.054 Uiso 1 1 calc R U
C14 C -0.1201(9) -0.2110(3) 0.0504(5) 0.0390(17) Uani 1 1 d . .
H14 H -0.1656 -0.2144 0.0994 0.047 Uiso 1 1 calc R U
C15 C -0.0230(8) -0.1690(3) 0.0374(4) 0.0321(15) Uani 1 1 d . .
C16 C -0.4349(9) -0.1418(3) 0.1035(5) 0.0411(19) Uani 1 1 d . .
H16 H -0.4429 -0.1487 0.1579 0.049 Uiso 1 1 calc R U
C17 C -0.5002(9) -0.1753(3) 0.0441(5) 0.048(2) Uani 1 1 d . .
H17 H -0.5559 -0.2039 0.0588 0.057 Uiso 1 1 calc R U
C18 C -0.4818(9) -0.1659(4) -0.0354(5) 0.051(2) Uani 1 1 d . .
H18 H -0.5226 -0.1886 -0.0746 0.061 Uiso 1 1 calc R U
C19 C -0.4020(10) -0.1224(4) -0.0580(5) 0.051(2) Uani 1 1 d . .
H19 H -0.3892 -0.1163 -0.1122 0.061 Uiso 1 1 calc R U
C20 C -0.3422(9) -0.0884(3) -0.0006(4) 0.0435(19) Uani 1 1 d . .
H20 H -0.2912 -0.0591 -0.0159 0.052 Uiso 1 1 calc R U
C21 C -0.3583(8) -0.0981(3) 0.0802(4) 0.0334(16) Uani 1 1 d . .
C22 C -0.2997(8) -0.0588(3) 0.1415(4) 0.0331(15) Uani 1 1 d . .
C23 C -0.3663(9) -0.0102(3) 0.1310(5) 0.0449(19) Uani 1 1 d . .
H23 H -0.4387 -0.0036 0.0864 0.054 Uiso 1 1 calc R U
C24 C -0.3272(10) 0.0271(3) 0.1843(5) 0.048(2) Uani 1 1 d . .
H24 H -0.3738 0.0588 0.1767 0.057 Uiso 1 1 calc R U
C25 C -0.2167(10) 0.0181(3) 0.2510(5) 0.0434(18) Uani 1 1 d . .
C26 C -0.1713(13) 0.0554(3) 0.3078(6) 0.062(2) Uani 1 1 d . .
H26 H -0.2164 0.0875 0.3018 0.074 Uiso 1 1 calc R U
C27 C -0.0615(13) 0.0456(4) 0.3721(7) 0.066(3) Uani 1 1 d . .
H27 H -0.034 0.0704 0.4104 0.08 Uiso 1 1 calc R U
C28 C 0.0098(11) -0.0032(3) 0.3795(5) 0.052(2) Uani 1 1 d . .
H28 H 0.0862 -0.0099 0.4225 0.063 Uiso 1 1 calc R U
C29 C -0.0312(9) -0.0401(3) 0.3254(4) 0.0381(16) Uani 1 1 d . .
H29 H 0.0174 -0.0716 0.3317 0.046 Uiso 1 1 calc R U
C30 C -0.1477(9) -0.0311(3) 0.2591(4) 0.0336(15) Uani 1 1 d . .
C31 C -0.1527(9) -0.1505(3) 0.3269(4) 0.0346(16) Uani 1 1 d . .
C32 C -0.3108(9) -0.1439(3) 0.3482(4) 0.0353(16) Uani 1 1 d . .
C33 C -0.3625(10) -0.1492(3) 0.4236(5) 0.0454(19) Uani 1 1 d . .
C34 C -0.2530(12) -0.1619(4) 0.4860(5) 0.056(2) Uani 1 1 d . .
C35 C -0.0898(11) -0.1679(4) 0.4706(5) 0.056(2) Uani 1 1 d . .
C36 C -0.0448(9) -0.1627(3) 0.3930(4) 0.0366(16) Uani 1 1 d . .
C37 C 0.0143(8) -0.2119(2) 0.2268(4) 0.0300(14) Uani 1 1 d . .
C38 C -0.0772(9) -0.2534(3) 0.2431(5) 0.0381(16) Uani 1 1 d . .
C39 C -0.0183(10) -0.3020(3) 0.2484(4) 0.0414(18) Uani 1 1 d . .
C40 C 0.1439(11) -0.3113(3) 0.2363(5) 0.0443(19) Uani 1 1 d . .
C41 C 0.2389(9) -0.2717(3) 0.2188(4) 0.0380(17) Uani 1 1 d . .
C42 C 0.1765(8) -0.2239(3) 0.2159(4) 0.0322(15) Uani 1 1 d . .

loop_
_atom_site_aniso_label
_atom_site_aniso_U_11
_atom_site_aniso_U_22
_atom_site_aniso_U_33
_atom_site_aniso_U_23
_atom_site_aniso_U_13
_atom_site_aniso_U_12
Pt1 0.01847(16) 0.03129(17) 0.03024(17) 0.00329(10) 0.00182(10) -0.00011(10)
F1 0.027(2) 0.074(3) 0.040(3) 0.000(2) 0.005(2) 0.0025(19)
F2 0.037(3) 0.085(4) 0.053(3) 0.002(2) 0.019(2) -0.002(2)
F3 0.078(4) 0.156(6) 0.038(3) 0.030(3) 0.026(3) 0.027(4)
F4 0.071(4) 0.137(6) 0.039(3) 0.020(3) -0.002(3) 0.038(4)
F5 0.033(2) 0.083(3) 0.039(2) 0.002(2) -0.0010(19) 0.018(2)
F6 0.032(2) 0.050(3) 0.066(3) 0.010(2) 0.010(2) -0.0116(19)
F7 0.079(4) 0.038(2) 0.064(3) 0.011(2) 0.001(3) -0.017(2)
F8 0.092(4) 0.032(2) 0.057(3) 0.003(2) 0.003(3) 0.019(2)
F9 0.045(3) 0.060(3) 0.055(3) 0.001(2) 0.004(2) 0.023(2)
F10 0.023(2) 0.040(2) 0.064(3) 0.003(2) 0.0083(19) 0.0011(17)
N1 0.019(3) 0.038(3) 0.036(3) 0.005(2) 0.001(2) 0.003(2)
N2 0.018(3) 0.036(3) 0.038(3) 0.007(3) 0.007(2) 0.005(2)
C1 0.028(4) 0.039(4) 0.047(4) -0.002(3) 0.010(3) -0.001(3)
C2 0.032(4) 0.056(5) 0.056(5) -0.011(4) 0.003(4) -0.009(4)
C3 0.046(5) 0.043(5) 0.084(7) -0.015(4) 0.018(5) -0.017(4)
C4 0.042(5) 0.039(5) 0.089(7) 0.007(5) 0.028(5) -0.001(4)
C5 0.036(4) 0.042(4) 0.060(5) 0.009(4) 0.018(4) 0.003(3)
C6 0.020(3) 0.037(4) 0.049(4) 0.006(3) 0.011(3) 0.000(3)
C7 0.027(3) 0.031(3) 0.041(4) 0.008(3) 0.009(3) 0.002(3)
C8 0.032(4) 0.048(5) 0.047(4) 0.006(4) 0.006(3) -0.002(3)
C9 0.033(4) 0.068(5) 0.034(4) 0.013(4) 0.010(3) 0.006(4)
C10 0.031(4) 0.055(5) 0.034(4) 0.005(3) -0.002(3) 0.007(4)
C11 0.048(5) 0.065(5) 0.029(4) -0.006(4) 0.004(3) 0.010(4)
C12 0.057(5) 0.060(5) 0.039(4) -0.014(4) -0.011(4) 0.009(4)
C13 0.041(4) 0.048(5) 0.043(4) -0.003(4) -0.010(4) 0.000(4)
C14 0.028(4) 0.048(4) 0.040(4) 0.003(3) -0.005(3) -0.003(3)
C15 0.020(3) 0.037(4) 0.039(4) 0.002(3) 0.002(3) 0.005(3)
C16 0.024(4) 0.071(5) 0.028(4) 0.010(3) -0.003(3) 0.000(3)
C17 0.027(4) 0.067(6) 0.047(5) -0.003(4) -0.003(3) 0.003(4)
C18 0.029(4) 0.082(6) 0.040(4) -0.003(4) -0.007(3) 0.006(4)
C19 0.037(4) 0.084(6) 0.031(4) 0.012(4) -0.001(3) 0.009(4)
C20 0.026(4) 0.067(5) 0.038(4) 0.015(4) 0.003(3) 0.009(3)
C21 0.018(3) 0.057(4) 0.025(3) 0.009(3) 0.001(3) 0.013(3)
C22 0.023(3) 0.042(4) 0.035(4) 0.011(3) 0.007(3) 0.004(3)
C23 0.032(4) 0.053(5) 0.051(5) 0.016(4) 0.007(3) 0.010(4)
C24 0.039(5) 0.040(4) 0.066(6) 0.014(4) 0.017(4) 0.012(4)
C25 0.036(4) 0.040(4) 0.056(5) 0.002(4) 0.014(4) 0.000(3)
C26 0.069(6) 0.040(5) 0.078(7) 0.000(4) 0.017(5) 0.011(4)
C27 0.071(7) 0.050(5) 0.079(7) -0.018(5) 0.011(6) -0.004(5)
C28 0.056(5) 0.048(5) 0.053(5) -0.008(4) 0.006(4) -0.002(4)
C29 0.038(4) 0.044(4) 0.033(4) -0.002(3) 0.006(3) -0.001(3)
C30 0.033(4) 0.034(4) 0.035(4) 0.000(3) 0.008(3) 0.001(3)
C31 0.030(4) 0.037(4) 0.036(4) 0.003(3) -0.003(3) -0.002(3)
C32 0.024(4) 0.045(4) 0.037(4) 0.001(3) 0.003(3) -0.003(3)
C33 0.032(4) 0.065(5) 0.041(4) 0.004(4) 0.011(3) -0.003(4)
C34 0.056(6) 0.081(6) 0.032(4) 0.010(4) 0.016(4) 0.006(5)
C35 0.053(5) 0.077(6) 0.036(4) 0.010(4) -0.003(4) 0.013(5)
C36 0.030(4) 0.050(4) 0.030(4) 0.003(3) 0.004(3) 0.008(3)
C37 0.033(4) 0.028(3) 0.029(3) 0.000(3) 0.006(3) 0.001(3)
C38 0.035(4) 0.037(4) 0.041(4) 0.000(3) 0.000(3) -0.008(3)
C39 0.054(5) 0.035(4) 0.034(4) 0.002(3) 0.000(4) -0.011(4)
C40 0.059(5) 0.035(4) 0.037(4) -0.001(3) -0.004(4) 0.011(4)
C41 0.036(4) 0.042(4) 0.035(4) -0.002(3) -0.005(3) 0.009(3)
C42 0.029(4) 0.036(4) 0.031(4) 0.005(3) 0.001(3) 0.000(3)

loop_
_atom_type_symbol
_atom_type_description
_atom_type_scat_dispersion_real
_atom_type_scat_dispersion_imag
_atom_type_scat_source
C C 0.0033 0.0016 'International Tables Vol C Tables 4.2.6.8 and 6.1.1.4'
H H 0 0 'International Tables Vol C Tables 4.2.6.8 and 6.1.1.4'
F F 0.0171 0.0103 'International Tables Vol C Tables 4.2.6.8 and 6.1.1.4'
N N 0.0061 0.0033 'International Tables Vol C Tables 4.2.6.8 and 6.1.1.4'
Pt Pt -1.7033 8.3905 'International Tables Vol C Tables 4.2.6.8 and 6.1.1.4'

loop_
_geom_angle_atom_site_label_1
_geom_angle_atom_site_label_2
_geom_angle_atom_site_label_3
_geom_angle
C31 Pt1 C37 87.2(3)
C31 Pt1 N2 91.5(2)
C37 Pt1 N2 177.0(2)
C31 Pt1 N1 177.5(2)
C37 Pt1 N1 91.4(2)
N2 Pt1 N1 90.1(2)
C7 N1 C15 119.2(6)
C7 N1 Pt1 119.8(5)
C15 N1 Pt1 121.0(4)
C22 N2 C30 118.1(6)
C22 N2 Pt1 121.1(5)
C30 N2 Pt1 120.7(4)
C2 C1 C6 119.6(7)
C2 C1 H1 120.2
C6 C1 H1 120.2
C3 C2 C1 120.1(8)
C3 C2 H2 119.9
C1 C2 H2 119.9
C4 C3 C2 119.7(8)
C4 C3 H3 120.2
C2 C3 H3 120.2
C5 C4 C3 120.4(8)
C5 C4 H4 119.8
C3 C4 H4 119.8
C4 C5 C6 120.5(8)
C4 C5 H5 119.7
C6 C5 H5 119.7
C5 C6 C1 119.5(7)
C5 C6 C7 118.9(7)
C1 C6 C7 121.1(6)
N1 C7 C8 121.3(7)
N1 C7 C6 123.2(6)
C8 C7 C6 115.5(6)
C9 C8 C7 120.6(7)
C9 C8 H8 119.7
C7 C8 H8 119.7
C8 C9 C10 120.1(7)
C8 C9 H9 120
C10 C9 H9 120
C9 C10 C11 122.0(7)
C9 C10 C15 117.8(7)
C11 C10 C15 120.2(7)
C12 C11 C10 120.4(7)
C12 C11 H11 119.8
C10 C11 H11 119.8
C11 C12 C13 120.4(7)
C11 C12 H12 119.8
C13 C12 H12 119.8
C14 C13 C12 119.8(8)
C14 C13 H13 120.1
C12 C13 H13 120.1
C13 C14 C15 121.3(7)
C13 C14 H14 119.3
C15 C14 H14 119.3
N1 C15 C14 121.3(6)
N1 C15 C10 120.9(6)
C14 C15 C10 117.8(7)
C21 C16 C17 119.3(7)
C21 C16 H16 120.4
C17 C16 H16 120.4
C18 C17 C16 119.9(8)
C18 C17 H17 120
C16 C17 H17 120
C17 C18 C19 120.3(8)
C17 C18 H18 119.9
C19 C18 H18 119.9
C20 C19 C18 120.3(7)
C20 C19 H19 119.8
C18 C19 H19 119.8
C19 C20 C21 119.6(8)
C19 C20 H20 120.2
C21 C20 H20 120.2
C20 C21 C16 120.5(7)
C20 C21 C22 118.4(7)
C16 C21 C22 121.0(6)
N2 C22 C23 121.2(7)
N2 C22 C21 122.0(6)
C23 C22 C21 116.8(6)
C24 C23 C22 121.4(7)
C24 C23 H23 119.3
C22 C23 H23 119.3
C23 C24 C25 120.1(7)
C23 C24 H24 119.9
C25 C24 H24 119.9
C24 C25 C26 122.4(8)
C24 C25 C30 117.4(7)
C26 C25 C30 120.1(8)
C27 C26 C25 121.1(8)
C27 C26 H26 119.5
C25 C26 H26 119.5
C26 C27 C28 118.9(9)
C26 C27 H27 120.6
C28 C27 H27 120.6
C29 C28 C27 121.4(9)
C29 C28 H28 119.3
C27 C28 H28 119.3
C28 C29 C30 120.7(7)
C28 C29 H29 119.7
C30 C29 H29 119.7
N2 C30 C29 120.5(6)
N2 C30 C25 121.7(6)
C29 C30 C25 117.7(7)
C32 C31 C36 112.4(7)
C32 C31 Pt1 125.5(5)
C36 C31 Pt1 122.1(6)
F1 C32 C33 114.0(6)
F1 C32 C31 119.7(6)
C33 C32 C31 126.2(7)
F2 C33 C34 119.6(7)
F2 C33 C32 121.1(7)
C34 C33 C32 119.2(8)
F3 C34 C33 121.7(8)
F3 C34 C35 119.8(8)
C33 C34 C35 118.5(7)
F4 C35 C36 121.2(8)
F4 C35 C34 119.0(7)
C36 C35 C34 119.8(7)
F5 C36 C35 115.5(6)
F5 C36 C31 120.5(6)
C35 C36 C31 123.9(7)
C38 C37 C42 112.8(6)
C38 C37 Pt1 123.1(5)
C42 C37 Pt1 124.1(5)
F6 C38 C37 120.2(6)
F6 C38 C39 115.3(6)
C37 C38 C39 124.5(7)
F7 C39 C38 120.9(7)
F7 C39 C40 119.4(7)
C38 C39 C40 119.7(7)
F8 C40 C41 121.9(8)
F8 C40 C39 119.9(7)
C41 C40 C39 118.2(7)
F9 C41 C40 119.1(7)
F9 C41 C42 120.6(7)
C40 C41 C42 120.3(7)
F10 C42 C41 115.7(6)
F10 C42 C37 119.7(6)
C41 C42 C37 124.6(7)

loop_
_geom_bond_atom_site_label_1
_geom_bond_atom_site_label_2
_geom_bond_distance
Pt1 C31 2.012(8)
Pt1 C37 2.011(6)
Pt1 N2 2.133(5)
Pt1 N1 2.173(6)
F1 C32 1.364(8)
F2 C33 1.356(9)
F3 C34 1.348(9)
F4 C35 1.346(9)
F5 C36 1.356(8)
F6 C38 1.368(8)
F7 C39 1.361(8)
F8 C40 1.340(8)
F9 C41 1.347(9)
F10 C42 1.353(8)
N1 C7 1.334(9)
N1 C15 1.379(9)
N2 C22 1.342(9)
N2 C30 1.402(9)
C1 C2 1.393(11)
C1 C6 1.396(10)
C1 H1 0.93
C2 C3 1.388(12)
C2 H2 0.93
C3 C4 1.384(13)
C3 H3 0.93
C4 C5 1.377(12)
C4 H4 0.93
C5 C6 1.386(10)
C5 H5 0.93
C6 C7 1.493(10)
C7 C8 1.406(10)
C8 C9 1.349(11)
C8 H8 0.93
C9 C10 1.395(12)
C9 H9 0.93
C10 C11 1.405(11)
C10 C15 1.429(10)
C11 C12 1.360(12)
C11 H11 0.93
C12 C13 1.411(12)
C12 H12 0.93
C13 C14 1.385(11)
C13 H13 0.93
C14 C15 1.397(10)
C14 H14 0.93
C16 C21 1.390(10)
C16 C17 1.404(11)
C16 H16 0.93
C17 C18 1.365(11)
C17 H17 0.93
C18 C19 1.396(13)
C18 H18 0.93
C19 C20 1.375(12)
C19 H19 0.93
C20 C21 1.385(10)
C20 H20 0.93
C21 C22 1.509(10)
C22 C23 1.408(10)
C23 C24 1.349(12)
C23 H23 0.93
C24 C25 1.397(12)
C24 H24 0.93
C25 C26 1.398(12)
C25 C30 1.426(10)
C26 C27 1.368(14)
C26 H26 0.93
C27 C28 1.423(13)
C27 H27 0.93
C28 C29 1.353(11)
C28 H28 0.93
C29 C30 1.422(10)
C29 H29 0.93
C31 C32 1.389(11)
C31 C36 1.394(10)
C32 C33 1.364(11)
C33 C34 1.361(12)
C34 C35 1.399(13)
C35 C36 1.378(11)
C37 C38 1.376(10)
C37 C42 1.402(10)
C38 C39 1.378(10)
C39 C40 1.391(12)
C40 C41 1.357(11)
C41 C42 1.367(10)

loop_
_geom_torsion_atom_site_label_1
_geom_torsion_atom_site_label_2
_geom_torsion_atom_site_label_3
_geom_torsion_atom_site_label_4
_geom_torsion
C6 C1 C2 C3 3.5(11)
C1 C2 C3 C4 -2.8(13)
C2 C3 C4 C5 0.0(13)
C3 C4 C5 C6 2.1(12)
C4 C5 C6 C1 -1.4(11)
C4 C5 C6 C7 -173.6(7)
C2 C1 C6 C5 -1.4(10)
C2 C1 C6 C7 170.6(7)
C15 N1 C7 C8 2.2(10)
Pt1 N1 C7 C8 -177.8(5)
C15 N1 C7 C6 -175.3(6)
Pt1 N1 C7 C6 4.8(9)
C5 C6 C7 N1 -123.4(7)
C1 C6 C7 N1 64.6(9)
C5 C6 C7 C8 59.1(9)
C1 C6 C7 C8 -113.0(8)
N1 C7 C8 C9 -2.9(11)
C6 C7 C8 C9 174.8(7)
C7 C8 C9 C10 1.0(12)
C8 C9 C10 C11 -178.3(7)
C8 C9 C10 C15 1.3(11)
C9 C10 C11 C12 -179.0(8)
C15 C10 C11 C12 1.4(12)
C10 C11 C12 C13 1.1(12)
C11 C12 C13 C14 -1.1(12)
C12 C13 C14 C15 -1.4(11)
C7 N1 C15 C14 -178.4(6)
Pt1 N1 C15 C14 1.6(8)
C7 N1 C15 C10 0.2(9)
Pt1 N1 C15 C10 -179.8(5)
C13 C14 C15 N1 -177.7(6)
C13 C14 C15 C10 3.7(10)
C9 C10 C15 N1 -1.9(10)
C11 C10 C15 N1 177.7(7)
C9 C10 C15 C14 176.7(7)
C11 C10 C15 C14 -3.7(10)
C21 C16 C17 C18 2.8(11)
C16 C17 C18 C19 -1.7(12)
C17 C18 C19 C20 -0.5(12)
C18 C19 C20 C21 1.5(12)
C19 C20 C21 C16 -0.3(11)
C19 C20 C21 C22 -176.7(6)
C17 C16 C21 C20 -1.8(11)
C17 C16 C21 C22 174.5(6)
C30 N2 C22 C23 1.6(9)
Pt1 N2 C22 C23 -176.2(5)
C30 N2 C22 C21 -177.8(6)
Pt1 N2 C22 C21 4.5(8)
C20 C21 C22 N2 -124.5(7)
C16 C21 C22 N2 59.1(9)
C20 C21 C22 C23 56.2(9)
C16 C21 C22 C23 -120.2(7)
N2 C22 C23 C24 -2.2(11)
C21 C22 C23 C24 177.2(7)
C22 C23 C24 C25 1.0(12)
C23 C24 C25 C26 179.6(8)
C23 C24 C25 C30 0.7(11)
C24 C25 C26 C27 -179.3(9)
C30 C25 C26 C27 -0.5(14)
C25 C26 C27 C28 1.6(15)
C26 C27 C28 C29 -1.3(15)
C27 C28 C29 C30 -0.1(13)
C22 N2 C30 C29 -179.1(6)
Pt1 N2 C30 C29 -1.3(9)
C22 N2 C30 C25 0.2(10)
Pt1 N2 C30 C25 178.0(5)
C28 C29 C30 N2 -179.5(7)
C28 C29 C30 C25 1.2(11)
C24 C25 C30 N2 -1.3(11)
C26 C25 C30 N2 179.8(7)
C24 C25 C30 C29 178.0(7)
C26 C25 C30 C29 -0.9(11)
C36 C31 C32 F1 179.0(6)
Pt1 C31 C32 F1 0.9(10)
C36 C31 C32 C33 -1.5(11)
Pt1 C31 C32 C33 -179.6(6)
F1 C32 C33 F2 -1.2(11)
C31 C32 C33 F2 179.3(7)
F1 C32 C33 C34 -179.8(8)
C31 C32 C33 C34 0.6(13)
F2 C33 C34 F3 1.4(14)
C32 C33 C34 F3 -179.9(8)
F2 C33 C34 C35 -177.4(8)
C32 C33 C34 C35 1.3(14)
F3 C34 C35 F4 -0.6(15)
C33 C34 C35 F4 178.2(9)
F3 C34 C35 C36 179.0(9)
C33 C34 C35 C36 -2.2(15)
F4 C35 C36 F5 -3.3(13)
C34 C35 C36 F5 177.1(8)
F4 C35 C36 C31 -179.2(8)
C34 C35 C36 C31 1.3(14)
C32 C31 C36 F5 -175.2(7)
Pt1 C31 C36 F5 3.0(10)
C32 C31 C36 C35 0.5(11)
Pt1 C31 C36 C35 178.7(7)
C42 C37 C38 F6 -178.0(6)
Pt1 C37 C38 F6 -0.4(10)
C42 C37 C38 C39 -0.1(10)
Pt1 C37 C38 C39 177.5(6)
F6 C38 C39 F7 -1.1(10)
C37 C38 C39 F7 -179.1(7)
F6 C38 C39 C40 177.6(7)
C37 C38 C39 C40 -0.4(12)
F7 C39 C40 F8 -0.2(11)
C38 C39 C40 F8 -178.9(7)
F7 C39 C40 C41 178.2(6)
C38 C39 C40 C41 -0.5(11)
F8 C40 C41 F9 -1.4(11)
C39 C40 C41 F9 -179.8(6)
F8 C40 C41 C42 -179.7(7)
C39 C40 C41 C42 1.9(11)
F9 C41 C42 F10 0.4(10)
C40 C41 C42 F10 178.7(6)
F9 C41 C42 C37 179.1(6)
C40 C41 C42 C37 -2.6(11)
C38 C37 C42 F10 -179.8(6)
Pt1 C37 C42 F10 2.7(9)
C38 C37 C42 C41 1.6(10)
Pt1 C37 C42 C41 -176.0(5)

loop_
_platon_squeeze_void_nr
_platon_squeeze_void_average_x
_platon_squeeze_void_average_y
_platon_squeeze_void_average_z
_platon_squeeze_void_volume
_platon_squeeze_void_count_electrons
_platon_squeeze_void_content
1 0.000 0.500 1.000 160 73 1.5CH2Cl2
2 0.500 0.000 0.500 160 73 1.5CH2Cl2
